data_4031058
loop_
_publ_author_name
'Bornadiego, Ana'
'D\'iaz, Jes\'us'
'Marcos, Carlos F.'

_publ_section_title
;
 Regioselective Tandem [4 + 1]-[4 + 2] Synthesis of Amino-Substituted
 Dihydroxanthones and Xanthones.
;
_journal_issue 12
_journal_name_full 'The Journal of organic chemistry'
_journal_page_first 6165
_journal_page_last 6172
_journal_paper_doi 10.1021/acs.joc.5b00658
_journal_volume 80
_journal_year 2015
_chemical_formula_moiety 'C24 H25 N O6'
_chemical_formula_sum 'C24 H25 N O6'
_chemical_formula_weight 423.47
_space_group_crystal_system triclinic
_space_group_IT_number 2
_space_group_name_Hall '-P 1'
_space_group_name_H-M_alt 'P -1'
_symmetry_Int_Tables_number 2
_symmetry_space_group_name_Hall '-P 1'
_symmetry_space_group_name_H-M 'P -1'
_atom_sites_solution_primary iterative
_audit_creation_date 2014-01-16
_audit_creation_method
;
Olex2 1.2
(compiled 2013.11.15 svn.r2834 for OlexSys, GUI svn.r4720)
;
_cell_angle_alpha 67.348
_cell_angle_beta 71.132
_cell_angle_gamma 86.941(1)
_cell_formula_units_Z 4
_cell_length_a 12.6115(2)
_cell_length_b 13.0653(2)
_cell_length_c 14.4113(2)
_cell_measurement_reflns_used 9921
_cell_measurement_temperature 170.0
_cell_measurement_theta_max 30.08
_cell_measurement_theta_min 2.88
_cell_volume 2066.77(5)
_computing_data_reduction 'SAINT v7.60A (Bruker, 2009)'
_computing_molecular_graphics 'Olex2 (Dolomanov et al., 2009)'
_computing_publication_material 'Olex2 (Dolomanov et al., 2009)'
_computing_structure_refinement 'olex2.refine (Bourhis et al., 2013)'
_computing_structure_solution 'olex2.solve (Bourhis et al., 2013)'
_diffrn_ambient_temperature 170.0
_diffrn_measured_fraction_theta_full 0.9908
_diffrn_measured_fraction_theta_max 0.9908
_diffrn_measurement_device_type 'Bruker APEX-II CCD'
_diffrn_measurement_method '\f and \w scans'
_diffrn_radiation_monochromator graphite
_diffrn_radiation_type 'Mo K\a'
_diffrn_radiation_wavelength 0.71073
_diffrn_reflns_av_R_equivalents 0.0146
_diffrn_reflns_av_unetI/netI 0.0240
_diffrn_reflns_limit_h_max 17
_diffrn_reflns_limit_h_min -17
_diffrn_reflns_limit_k_max 14
_diffrn_reflns_limit_k_min -18
_diffrn_reflns_limit_l_max 11
_diffrn_reflns_limit_l_min -20
_diffrn_reflns_number 21242
_diffrn_reflns_theta_full 30.0919
_diffrn_reflns_theta_max 30.09
_diffrn_reflns_theta_min 2.88
_diffrn_standards_number 0
_exptl_absorpt_coefficient_mu 0.098
_exptl_absorpt_correction_T_max 0.7460
_exptl_absorpt_correction_T_min 0.6912
_exptl_absorpt_correction_type multi-scan
_exptl_absorpt_process_details
;
SADABS-2008/1 (Bruker,2008) was used for absorption correction.
wR2(int) was 0.0715 before and 0.0253 after correction.
The Ratio of minimum to maximum transmission is 0.9265.
The \l/2 correction factor is Not present.
;
_exptl_crystal_colour yellow
_exptl_crystal_colour_primary yellow
_exptl_crystal_density_diffrn 1.3608
_exptl_crystal_description prismatic
_exptl_crystal_F_000 896.5194
_exptl_crystal_size_max 0.4
_exptl_crystal_size_mid 0.4
_exptl_crystal_size_min 0.24
_refine_diff_density_max 0.5126
_refine_diff_density_min -0.2525
_refine_diff_density_rms 0.0557
_refine_ls_d_res_high 0.7088
_refine_ls_d_res_low 7.0800
_refine_ls_goodness_of_fit_ref 1.1487
_refine_ls_hydrogen_treatment mixed
_refine_ls_matrix_type full
_refine_ls_number_constraints 78
_refine_ls_number_parameters 564
_refine_ls_number_reflns 12058
_refine_ls_number_restraints 0
_refine_ls_restrained_S_all 1.1487
_refine_ls_R_factor_all 0.0540
_refine_ls_R_factor_gt 0.0434
_refine_ls_shift/su_max 0.0006
_refine_ls_shift/su_mean 0.0000
_refine_ls_structure_factor_coef Fsqd
_refine_ls_weighting_details 'w=1/[\s^2^(Fo^2^)+(0.1P)^2^] where P=(Fo^2^+2Fc^2^)/3'
_refine_ls_weighting_scheme calc
_refine_ls_wR_factor_gt 0.1384
_refine_ls_wR_factor_ref 0.1506
_reflns_Friedel_coverage 0.0
_reflns_limit_h_max 17
_reflns_limit_h_min -16
_reflns_limit_k_max 18
_reflns_limit_k_min -16
_reflns_limit_l_max 20
_reflns_limit_l_min 0
_reflns_number_gt 9892
_reflns_number_total 12058
_reflns_threshold_expression I>=2u(I)
_cod_data_source_file jo5b00658_si_002.cif
_cod_data_source_block ABS3371_0m
_cod_depositor_comments 'Adding full bibliography for 4031058.cif.'
_cod_database_code 4031058
_cell_ambient_temperature 170.0
_olex2_refinement_description
;
1. Fixed Uiso
 At 1.2 times of:
  All C(H) groups, All C(H,H) groups, All N(H) groups
 At 1.5 times of:
  All C(H,H,H) groups
2.a Ternary CH refined with riding coordinates:
 C17(H17), C1e(H1e)
2.b Secondary CH2 refined with riding coordinates:
 C1f(H1fa,H1fb), C1p(H1pa,H1pb), C1v(H1va,H1vb), C24(H24a,H24b), C25(H25a,
 H25b), C27(H27a,H27b), C28(H28a,H28b), C2b(H2ba,H2bb), C2d(H2da,H2db),
 C2e(H2ea,H2eb)
2.c Aromatic/amide H refined with riding coordinates:
 N9(H9), N11(H11), C15(H15), C1m(H1m), C1n(H1n), C1o(H1o), C1r(H1r), C1t(H1t),
 C20(H20), C21(H21)
2.d Idealised Me refined as rotating group:
 C1u(H1ua,H1ub,H1uc), C23(H23a,H23b,H23c), C29(H29a,H29b,H29c), C2a(H2aa,H2ab,
 H2ac), C2c(H2ca,H2cb,H2cc), C2f(H2fa,H2fb,H2fc)
;

loop_
_space_group_symop_id
_space_group_symop_operation_xyz
1 x,y,z
2 -x,-y,-z

loop_
_atom_site_label
_atom_site_type_symbol
_atom_site_fract_x
_atom_site_fract_y
_atom_site_fract_z
_atom_site_U_iso_or_equiv
_atom_site_adp_type
_atom_site_occupancy
_atom_site_refinement_flags_posn
O O 0.00816(6) 0.90377(6) 0.64827(6) 0.02166(15) Uani 1.000000 .
O1 O 0.09950(6) -0.00268(6) 0.88421(7) 0.02793(17) Uani 1.000000 .
O2 O -0.02345(6) 1.29388(6) 0.66481(6) 0.02442(16) Uani 1.000000 .
O3 O -0.33614(7) 0.74258(7) 0.67852(7) 0.02999(18) Uani 1.000000 .
O4 O 0.50516(6) -0.04670(6) 0.89055(6) 0.02207(15) Uani 1.000000 .
O5 O 0.84175(6) -0.20598(6) 0.93318(6) 0.02637(17) Uani 1.000000 .
O6 O 0.41755(6) 0.95616(7) 0.62739(7) 0.03006(18) Uani 1.000000 .
O7 O -0.09200(7) 1.21558(6) 0.54172(7) 0.03082(18) Uani 1.000000 .
O8 O 0.64651(7) 0.26775(6) 0.78798(7) 0.03345(19) Uani 1.000000 .
N9 N 0.28718(7) -0.09000(7) 0.90486(7) 0.02231(17) Uani 1.000000 .
C10 C 0.77940(8) -0.11818(9) 0.90681(8) 0.02084(19) Uani 1.000000 .
N11 N 0.22256(7) 0.86426(7) 0.65756(8) 0.02444(18) Uani 1.000000 .
C12 C 0.60628(8) 0.17314(8) 0.81546(8) 0.02106(19) Uani 1.000000 .
C13 C 0.44399(8) 0.04281(8) 0.86110(7) 0.01831(18) Uani 1.000000 .
C14 C 0.07342(9) 1.29835(8) 0.58886(8) 0.0236(2) Uani 1.000000 .
C15 C -0.31359(9) 0.93387(10) 0.63269(8) 0.0257(2) Uani 1.000000 .
C16 C 0.03776(8) 1.09830(8) 0.61085(7) 0.01900(18) Uani 1.000000 .
C17 C 0.32877(8) -0.19883(8) 0.95070(8) 0.01855(18) Uani 1.000000 .
O18 O 0.52579(9) 0.38711(8) 0.64248(7) 0.0427(2) Uani 1.000000 .
C19 C 0.66711(8) 0.07441(8) 0.84658(8) 0.01934(18) Uani 1.000000 .
C1a C 0.37811(8) 1.04722(9) 0.60532(8) 0.02186(19) Uani 1.000000 .
C1b C 0.18503(8) 0.96696(8) 0.63795(7) 0.01891(18) Uani 1.000000 .
C1c C 0.61460(8) -0.03061(8) 0.88218(8) 0.01912(18) Uani 1.000000 .
C1d C 0.33076(8) 0.01493(8) 0.87299(7) 0.01797(18) Uani 1.000000 .
C1e C 0.17112(8) 0.75811(8) 0.67361(8) 0.02096(19) Uani 1.000000 .
C1f C 0.22636(8) -0.28178(8) 1.02264(9) 0.0241(2) Uani 1.000000 .
O1g O 0.12832(8) 1.38386(7) 0.52556(9) 0.0463(3) Uani 1.000000 .
C1h C 0.07430(8) 0.99228(8) 0.63299(7) 0.01828(18) Uani 1.000000 .
C1i C 0.25839(8) 1.05920(8) 0.61534(7) 0.01923(18) Uani 1.000000 .
C1j C 0.26292(8) 0.10612(8) 0.85024(8) 0.01876(18) Uani 1.000000 .
C1k C 0.48931(8) 0.15123(8) 0.82246(7) 0.01900(18) Uani 1.000000 .
C1l C 0.42143(8) 0.24022(8) 0.79477(8) 0.02085(19) Uani 1.000000 .
C1m C 0.21776(8) 1.16495(8) 0.59828(8) 0.02055(19) Uani 1.000000 .
C1n C 0.78039(8) 0.08104(9) 0.84166(8) 0.02183(19) Uani 1.000000 .
C1o C 0.83576(8) -0.01298(9) 0.87153(8) 0.0230(2) Uani 1.000000 .
C1p C 0.09699(10) 0.69650(9) 0.78900(9) 0.0291(2) Uani 1.000000 .
C1q C -0.06875(8) 1.12073(8) 0.58654(8) 0.02078(19) Uani 1.000000 .
C1r C 0.31047(8) 0.21598(8) 0.81158(8) 0.02069(19) Uani 1.000000 .
C1s C 0.10985(8) 1.18558(8) 0.59851(7) 0.01981(18) Uani 1.000000 .
C1t C -0.15918(8) 0.82125(9) 0.66380(8) 0.02199(19) Uani 1.000000 .
C1u C 0.78973(10) -0.31420(9) 0.96601(9) 0.0283(2) Uani 1.000000 .
C1v C 0.40218(9) -0.23801(9) 0.86531(9) 0.0261(2) Uani 1.000000 .
O1w O 0.44752(10) 0.42325(8) 0.78849(9) 0.0535(3) Uani 1.000000 .
C1x C 0.14167(8) 0.08757(8) 0.86927(8) 0.02039(18) Uani 1.000000 .
C1y C -0.14003(8) 1.02196(8) 0.61441(8) 0.02051(19) Uani 1.000000 .
C1z C -0.09801(8) 0.91798(8) 0.64254(8) 0.01942(18) Uani 1.000000 .
C20 C 0.66829(8) -0.12791(8) 0.91274(8) 0.02111(19) Uani 1.000000 .
C21 C -0.25047(9) 1.02768(9) 0.61013(8) 0.0237(2) Uani 1.000000 .
C22 C 0.46729(9) 0.35906(9) 0.74520(9) 0.0267(2) Uani 1.000000 .
C23 C 0.06631(9) 0.18004(9) 0.87417(9) 0.0269(2) Uani 1.000000 .
C24 C 0.26539(10) 0.68749(9) 0.64231(10) 0.0307(2) Uani 1.000000 .
C25 C 0.43870(10) -0.35399(9) 0.91625(11) 0.0356(3) Uani 1.000000 .
C26 C -0.26747(8) 0.82998(9) 0.65879(8) 0.0228(2) Uani 1.000000 .
C27 C 0.26166(10) -0.39843(9) 1.07280(9) 0.0283(2) Uani 1.000000 .
C28 C 0.33713(10) -0.43736(9) 0.98849(10) 0.0318(2) Uani 1.000000 .
C29 C -0.29520(10) 0.63472(10) 0.71056(10) 0.0323(2) Uani 1.000000 .
C2a C -0.07491(11) 1.39748(10) 0.65203(11) 0.0361(3) Uani 1.000000 .
C2b C 0.21738(13) 0.57430(11) 0.65861(13) 0.0420(3) Uani 1.000000 .
C2c C 0.45624(9) 1.15020(10) 0.56267(10) 0.0309(2) Uani 1.000000 .
C2d C 0.04844(12) 0.58415(10) 0.80522(13) 0.0439(3) Uani 1.000000 .
C2e C 0.14157(13) 0.51306(10) 0.77194(14) 0.0481(4) Uani 1.000000 .
C2f C 0.58312(19) 0.49753(14) 0.58684(13) 0.0688(6) Uani 1.000000 .
H1m H 0.26710(8) 1.22468(8) 0.58607(8) 0.0247(2) Uiso 1.000000 R
H21 H -0.28147(9) 1.09770(9) 0.59131(8) 0.0284(2) Uiso 1.000000 R
H15 H -0.38833(9) 0.93874(10) 0.63076(8) 0.0308(3) Uiso 1.000000 R
H1t H -0.12771(8) 0.75141(9) 0.68122(8) 0.0264(2) Uiso 1.000000 R
H1r H 0.26386(8) 0.27559(8) 0.79657(8) 0.0248(2) Uiso 1.000000 R
H20 H 0.62995(8) -0.19876(8) 0.93691(8) 0.0253(2) Uiso 1.000000 R
H1o H 0.91170(8) -0.00727(9) 0.86848(8) 0.0277(2) Uiso 1.000000 R
H1n H 0.81883(8) 0.15190(9) 0.81723(8) 0.0262(2) Uiso 1.000000 R
H9 H 0.22156(7) -0.09382(7) 0.89659(7) 0.0268(2) Uiso 1.000000 R
H11 H 0.29098(7) 0.86045(7) 0.66141(8) 0.0293(2) Uiso 1.000000 R
H17 H 0.37370(8) -0.19365(8) 0.99481(8) 0.0223(2) Uiso 1.000000 R
H1e H 0.12424(8) 0.77274(8) 0.62626(8) 0.0252(2) Uiso 1.000000 R
H1fa H 0.18116(8) -0.25730(8) 1.07954(9) 0.0289(2) Uiso 1.000000 R
H1fb H 0.17878(8) -0.28348(8) 0.98037(9) 0.0289(2) Uiso 1.000000 R
H1pa H 0.14198(10) 0.68511(9) 0.83665(9) 0.0349(3) Uiso 1.000000 R
H1pb H 0.03486(10) 0.74209(9) 0.80793(9) 0.0349(3) Uiso 1.000000 R
H1ua H 0.7670(7) -0.3181(3) 0.9085(3) 0.0425(3) Uiso 1.000000 GR
H1ub H 0.8431(3) -0.37002(11) 0.9827(7) 0.0425(3) Uiso 1.000000 GR
H1uc H 0.7233(5) -0.3287(3) 1.0294(4) 0.0425(3) Uiso 1.000000 GR
H1va H 0.35959(9) -0.23965(9) 0.81894(9) 0.0313(3) Uiso 1.000000 R
H1vb H 0.46948(9) -0.18504(9) 0.82052(9) 0.0313(3) Uiso 1.000000 R
H23a H 0.0895(5) 0.2429(3) 0.8050(2) 0.0403(3) Uiso 1.000000 GR
H23b H -0.01163(14) 0.1533(2) 0.8917(7) 0.0403(3) Uiso 1.000000 GR
H23c H 0.0720(6) 0.2041(5) 0.9290(5) 0.0403(3) Uiso 1.000000 GR
H24a H 0.31133(10) 0.72690(9) 0.56667(10) 0.0368(3) Uiso 1.000000 R
H24b H 0.31478(10) 0.67631(9) 0.68606(10) 0.0368(3) Uiso 1.000000 R
H25a H 0.48441(10) -0.37878(9) 0.85973(11) 0.0427(3) Uiso 1.000000 R
H25b H 0.48603(10) -0.35103(9) 0.95832(11) 0.0427(3) Uiso 1.000000 R
H27a H 0.30219(10) -0.39839(9) 1.12126(9) 0.0339(3) Uiso 1.000000 R
H27b H 0.19378(10) -0.45101(9) 1.11556(9) 0.0339(3) Uiso 1.000000 R
H28a H 0.29389(10) -0.44609(9) 0.94525(10) 0.0382(3) Uiso 1.000000 R
H28b H 0.36294(10) -0.51072(9) 1.02356(10) 0.0382(3) Uiso 1.000000 R
H29a H -0.2316(5) 0.6305(3) 0.6515(3) 0.0485(4) Uiso 1.000000 GR
H29b H -0.2705(8) 0.6216(3) 0.7718(5) 0.0485(4) Uiso 1.000000 GR
H29c H -0.3553(3) 0.57814(11) 0.7304(8) 0.0485(4) Uiso 1.000000 GR
H2aa H -0.0879(8) 1.4277(4) 0.5833(4) 0.0542(4) Uiso 1.000000 GR
H2ab H -0.1468(4) 1.38452(18) 0.7096(5) 0.0542(4) Uiso 1.000000 GR
H2ac H -0.0250(4) 1.4506(3) 0.6545(8) 0.0542(4) Uiso 1.000000 GR
H2ba H 0.17421(13) 0.58537(11) 0.60950(13) 0.0504(4) Uiso 1.000000 R
H2bb H 0.27999(13) 0.52862(11) 0.64113(13) 0.0504(4) Uiso 1.000000 R
H2ca H 0.4331(5) 1.1889(4) 0.6115(4) 0.0463(4) Uiso 1.000000 GR
H2cb H 0.53322(15) 1.12907(12) 0.5563(7) 0.0463(4) Uiso 1.000000 GR
H2cc H 0.4532(6) 1.1996(4) 0.4925(3) 0.0463(4) Uiso 1.000000 GR
H2da H 0.00365(12) 0.54437(10) 0.88115(13) 0.0526(4) Uiso 1.000000 R
H2db H -0.00233(12) 0.59594(10) 0.76268(13) 0.0526(4) Uiso 1.000000 R
H2ea H 0.10754(13) 0.44311(10) 0.77825(14) 0.0578(4) Uiso 1.000000 R
H2eb H 0.18673(13) 0.49344(10) 0.82033(14) 0.0578(4) Uiso 1.000000 R
H2fa H 0.6017(12) 0.5192(6) 0.50995(14) 0.1032(9) Uiso 1.000000 GR
H2fb H 0.5341(5) 0.5505(3) 0.6091(10) 0.1032(9) Uiso 1.000000 GR
H2fc H 0.6524(7) 0.4977(3) 0.6037(10) 0.1032(9) Uiso 1.000000 GR

loop_
_atom_site_aniso_label
_atom_site_aniso_U_11
_atom_site_aniso_U_22
_atom_site_aniso_U_33
_atom_site_aniso_U_12
_atom_site_aniso_U_13
_atom_site_aniso_U_23
O 0.0158(3) 0.0194(3) 0.0311(4) 0.0021(2) -0.0108(3) -0.0088(3)
O1 0.0190(4) 0.0230(4) 0.0423(4) 0.0021(3) -0.0131(3) -0.0107(3)
O2 0.0259(4) 0.0200(3) 0.0234(3) 0.0051(3) -0.0056(3) -0.0068(3)
O3 0.0222(4) 0.0330(4) 0.0336(4) -0.0055(3) -0.0092(3) -0.0107(3)
O4 0.0142(3) 0.0184(3) 0.0330(4) 0.0006(2) -0.0101(3) -0.0073(3)
O5 0.0187(3) 0.0274(4) 0.0350(4) 0.0055(3) -0.0119(3) -0.0120(3)
O6 0.0196(4) 0.0259(4) 0.0402(4) 0.0021(3) -0.0124(3) -0.0061(3)
O7 0.0366(4) 0.0229(4) 0.0399(4) 0.0094(3) -0.0248(4) -0.0105(3)
O8 0.0295(4) 0.0213(4) 0.0506(5) -0.0039(3) -0.0186(4) -0.0098(4)
N9 0.0161(4) 0.0165(4) 0.0350(5) 0.0017(3) -0.0114(3) -0.0083(3)
C10 0.0172(4) 0.0269(5) 0.0200(4) 0.0037(4) -0.0070(3) -0.0103(4)
N11 0.0178(4) 0.0182(4) 0.0361(5) 0.0025(3) -0.0120(4) -0.0069(3)
C12 0.0201(4) 0.0218(4) 0.0213(4) -0.0021(3) -0.0071(4) -0.0077(4)
C13 0.0157(4) 0.0187(4) 0.0202(4) 0.0023(3) -0.0066(3) -0.0067(3)
C14 0.0229(5) 0.0194(4) 0.0256(5) 0.0020(4) -0.0068(4) -0.0068(4)
C15 0.0189(5) 0.0363(6) 0.0224(5) 0.0026(4) -0.0087(4) -0.0104(4)
C16 0.0188(4) 0.0199(4) 0.0177(4) 0.0028(3) -0.0073(3) -0.0059(3)
C17 0.0158(4) 0.0162(4) 0.0230(4) 0.0015(3) -0.0069(3) -0.0065(3)
O18 0.0573(6) 0.0377(5) 0.0250(4) -0.0244(4) -0.0108(4) -0.0023(4)
C19 0.0171(4) 0.0223(4) 0.0192(4) -0.0010(3) -0.0060(3) -0.0084(4)
C1a 0.0183(4) 0.0243(5) 0.0210(4) 0.0007(4) -0.0064(3) -0.0067(4)
C1b 0.0177(4) 0.0195(4) 0.0178(4) 0.0015(3) -0.0063(3) -0.0050(3)
C1c 0.0138(4) 0.0235(5) 0.0205(4) -0.0007(3) -0.0058(3) -0.0085(4)
C1d 0.0161(4) 0.0177(4) 0.0198(4) 0.0007(3) -0.0063(3) -0.0066(3)
C1e 0.0192(4) 0.0170(4) 0.0260(5) 0.0028(3) -0.0091(4) -0.0065(4)
C1f 0.0178(4) 0.0206(4) 0.0308(5) -0.0008(3) -0.0037(4) -0.0100(4)
O1g 0.0339(5) 0.0200(4) 0.0566(6) 0.0009(3) 0.0064(4) -0.0025(4)
C1h 0.0168(4) 0.0188(4) 0.0188(4) 0.0007(3) -0.0064(3) -0.0063(3)
C1i 0.0176(4) 0.0209(4) 0.0181(4) 0.0006(3) -0.0063(3) -0.0060(3)
C1j 0.0166(4) 0.0187(4) 0.0207(4) 0.0020(3) -0.0071(3) -0.0068(3)
C1k 0.0177(4) 0.0197(4) 0.0193(4) -0.0006(3) -0.0057(3) -0.0073(3)
C1l 0.0221(5) 0.0180(4) 0.0215(4) -0.0001(3) -0.0069(4) -0.0067(3)
C1m 0.0200(4) 0.0201(4) 0.0199(4) -0.0004(3) -0.0058(3) -0.0064(3)
C1n 0.0178(4) 0.0256(5) 0.0221(4) -0.0040(4) -0.0056(4) -0.0094(4)
C1o 0.0157(4) 0.0312(5) 0.0237(5) -0.0006(4) -0.0069(4) -0.0116(4)
C1p 0.0277(5) 0.0250(5) 0.0271(5) 0.0009(4) -0.0056(4) -0.0051(4)
C1q 0.0217(5) 0.0223(4) 0.0212(4) 0.0061(4) -0.0106(4) -0.0090(4)
C1r 0.0215(5) 0.0177(4) 0.0229(4) 0.0031(3) -0.0087(4) -0.0069(4)
C1s 0.0209(4) 0.0179(4) 0.0193(4) 0.0022(3) -0.0069(3) -0.0057(3)
C1t 0.0188(4) 0.0250(5) 0.0219(4) 0.0017(4) -0.0073(4) -0.0084(4)
C1u 0.0269(5) 0.0246(5) 0.0326(5) 0.0053(4) -0.0104(4) -0.0101(4)
C1v 0.0254(5) 0.0215(5) 0.0258(5) 0.0014(4) -0.0022(4) -0.0086(4)
O1w 0.0562(7) 0.0284(5) 0.0627(7) -0.0107(4) 0.0086(5) -0.0251(5)
C1x 0.0176(4) 0.0216(4) 0.0219(4) 0.0033(3) -0.0087(3) -0.0068(4)
C1y 0.0201(4) 0.0239(5) 0.0196(4) 0.0039(4) -0.0091(3) -0.0088(4)
C1z 0.0156(4) 0.0240(5) 0.0193(4) 0.0026(3) -0.0070(3) -0.0082(4)
C20 0.0168(4) 0.0225(4) 0.0247(5) 0.0008(3) -0.0077(4) -0.0090(4)
C21 0.0200(5) 0.0307(5) 0.0227(5) 0.0072(4) -0.0108(4) -0.0104(4)
C22 0.0245(5) 0.0196(5) 0.0328(5) -0.0010(4) -0.0100(4) -0.0059(4)
C23 0.0215(5) 0.0266(5) 0.0363(6) 0.0086(4) -0.0137(4) -0.0135(4)
C24 0.0247(5) 0.0259(5) 0.0379(6) 0.0076(4) -0.0073(4) -0.0119(5)
C25 0.0288(6) 0.0243(5) 0.0437(7) 0.0073(4) -0.0011(5) -0.0124(5)
C26 0.0191(5) 0.0294(5) 0.0188(4) -0.0026(4) -0.0050(3) -0.0086(4)
C27 0.0269(5) 0.0193(5) 0.0307(5) -0.0022(4) -0.0048(4) -0.0048(4)
C28 0.0333(6) 0.0185(5) 0.0408(6) 0.0040(4) -0.0090(5) -0.0113(4)
C29 0.0295(6) 0.0304(6) 0.0355(6) -0.0050(4) -0.0069(5) -0.0133(5)
C2a 0.0339(6) 0.0245(5) 0.0435(7) 0.0103(4) -0.0060(5) -0.0130(5)
C2b 0.0448(7) 0.0292(6) 0.0599(9) 0.0130(5) -0.0197(6) -0.0249(6)
C2c 0.0194(5) 0.0291(5) 0.0415(6) -0.0031(4) -0.0072(4) -0.0126(5)
C2d 0.0353(7) 0.0247(6) 0.0539(8) -0.0043(5) -0.0049(6) -0.0039(5)
C2e 0.0488(8) 0.0196(5) 0.0677(10) 0.0025(5) -0.0188(7) -0.0085(6)
C2f 0.0981(15) 0.0527(10) 0.0359(7) -0.0489(10) -0.0130(8) 0.0028(7)

loop_
_atom_type_symbol
_atom_type_scat_dispersion_real
_atom_type_scat_dispersion_imag
_atom_type_scat_Cromer_Mann_a1
_atom_type_scat_Cromer_Mann_a2
_atom_type_scat_Cromer_Mann_a3
_atom_type_scat_Cromer_Mann_a4
_atom_type_scat_Cromer_Mann_b1
_atom_type_scat_Cromer_Mann_b2
_atom_type_scat_Cromer_Mann_b3
_atom_type_scat_Cromer_Mann_b4
_atom_type_scat_Cromer_Mann_c
_atom_type_scat_source
_atom_type_scat_dispersion_source
H 0.00000 0.00000 0.49300 0.32291 0.14019 0.04081 10.51090 26.12570 3.14236 57.79970 0.0030380000826 'International Tables Volume C Table 6.1.1.4 (pp. 500-502)' 'Henke, Gullikson and Davis, At. Data and Nucl. Data Tables, 1993, 54, 2'
C 0.00347 0.00161 2.31000 1.02000 1.58860 0.86500 20.84390 10.20750 0.56870 51.65120 0.215599998832 'International Tables Volume C Table 6.1.1.4 (pp. 500-502)' 'Henke, Gullikson and Davis, At. Data and Nucl. Data Tables, 1993, 54, 2'
O 0.01158 0.00611 3.04850 2.28680 1.54630 0.86700 13.27710 5.70110 0.32390 32.90890 0.250800013542 'International Tables Volume C Table 6.1.1.4 (pp. 500-502)' 'Henke, Gullikson and Davis, At. Data and Nucl. Data Tables, 1993, 54, 2'
N 0.00653 0.00323 12.21260 3.13220 2.01250 1.16630 0.00570 9.89330 28.99750 0.58260 -11.5290002823 'International Tables Volume C Table 6.1.1.4 (pp. 500-502)' 'Henke, Gullikson and Davis, At. Data and Nucl. Data Tables, 1993, 54, 2'

loop_
_geom_angle_atom_site_label_1
_geom_angle_atom_site_label_2
_geom_angle_atom_site_label_3
_geom_angle
C1z O C1h 120.13(8)
C2a O2 C14 115.96(8)
C29 O3 C26 117.33(9)
C1c O4 C13 120.09(8)
C1u O5 C10 117.39(8)
C1d N9 C17 132.06(8)
C1o C10 O5 115.18(8)
C20 C10 O5 123.96(9)
C20 C10 C1o 120.87(9)
C1e N11 C1b 132.35(8)
C19 C12 O8 123.33(9)
C1k C12 O8 121.55(9)
C1k C12 C19 115.09(8)
C1d C13 O4 114.67(8)
C1k C13 O4 122.09(8)
C1k C13 C1d 123.23(8)
O1g C14 O2 123.48(10)
C1s C14 O2 112.00(8)
C1s C14 O1g 124.30(10)
C26 C15 C21 119.85(9)
C1q C16 C1h 119.09(9)
C1s C16 C1h 119.08(9)
C1s C16 C1q 121.32(9)
C1f C17 N9 107.45(8)
C1v C17 N9 112.25(8)
C1v C17 C1f 110.09(8)
C2f O18 C22 116.08(11)
C1c C19 C12 120.36(8)
C1n C19 C12 122.20(9)
C1n C19 C1c 117.44(9)
C1i C1a O6 122.35(9)
C2c C1a O6 118.49(9)
C2c C1a C1i 119.12(9)
C1h C1b N11 123.85(9)
C1i C1b N11 120.26(9)
C1i C1b C1h 115.82(8)
C19 C1c O4 122.33(9)
C20 C1c O4 114.63(8)
C20 C1c C19 123.03(9)
C13 C1d N9 123.97(8)
C1j C1d N9 120.30(8)
C1j C1d C13 115.73(8)
C1p C1e N11 111.65(9)
C24 C1e N11 107.99(8)
C24 C1e C1p 110.08(9)
C27 C1f C17 111.17(8)
C16 C1h O 122.15(8)
C1b C1h O 114.62(8)
C1b C1h C16 123.20(9)
C1b C1i C1a 121.34(8)
C1m C1i C1a 118.74(9)
C1m C1i C1b 119.88(9)
C1r C1j C1d 120.03(8)
C1x C1j C1d 121.01(8)
C1x C1j C1r 118.94(8)
C13 C1k C12 119.97(9)
C1l C1k C12 120.48(9)
C1l C1k C13 119.48(9)
C1r C1l C1k 118.64(9)
C22 C1l C1k 122.17(9)
C22 C1l C1r 119.16(9)
C1s C1m C1i 122.80(9)
C1o C1n C19 121.13(9)
C1n C1o C10 119.61(9)
C2d C1p C1e 110.89(10)
C16 C1q O7 122.00(9)
C1y C1q O7 122.90(9)
C1y C1q C16 115.02(8)
C1l C1r C1j 122.64(9)
C16 C1s C14 123.21(9)
C1m C1s C14 117.93(9)
C1m C1s C16 118.83(9)
C26 C1t C1z 117.97(9)
C25 C1v C17 110.61(9)
C1j C1x O1 121.89(9)
C23 C1x O1 118.63(9)
C23 C1x C1j 119.45(9)
C1z C1y C1q 119.84(9)
C21 C1y C1q 122.41(9)
C21 C1y C1z 117.70(9)
C1t C1z O 115.05(8)
C1y C1z O 122.17(9)
C1y C1z C1t 122.75(9)
C1c C20 C10 117.92(9)
C1y C21 C15 120.96(9)
C1l C22 O18 110.37(9)
O1w C22 O18 124.06(11)
O1w C22 C1l 125.32(10)
C2b C24 C1e 110.74(10)
C28 C25 C1v 111.06(10)
C15 C26 O3 115.29(9)
C1t C26 O3 123.97(10)
C1t C26 C15 120.74(9)
C28 C27 C1f 111.46(9)
C27 C28 C25 110.73(9)
C2e C2b C24 111.59(11)
C2e C2d C1p 111.19(11)
C2d C2e C2b 111.15(11)

loop_
_geom_bond_atom_site_label_1
_geom_bond_atom_site_label_2
_geom_bond_distance
O C1h 1.3673(11)
O C1z 1.3664(11)
O1 C1x 1.2317(12)
O2 C14 1.3370(12)
O2 C2a 1.4418(12)
O3 C26 1.3531(12)
O3 C29 1.4286(14)
O4 C13 1.3698(11)
O4 C1c 1.3665(11)
O5 C10 1.3564(12)
O5 C1u 1.4270(13)
O6 C1a 1.2296(12)
O7 C1q 1.2272(12)
O8 C12 1.2257(12)
N9 C17 1.4677(12)
N9 C1d 1.3508(12)
C10 C1o 1.4089(14)
C10 C20 1.3857(13)
N11 C1b 1.3531(12)
N11 C1e 1.4662(12)
C12 C19 1.4576(14)
C12 C1k 1.4814(14)
C13 C1d 1.4318(13)
C13 C1k 1.3843(13)
C14 O1g 1.2036(13)
C14 C1s 1.4874(13)
C15 C21 1.3680(15)
C15 C26 1.4093(15)
C16 C1h 1.3854(13)
C16 C1q 1.4820(13)
C16 C1s 1.4172(13)
C17 C1f 1.5281(13)
C17 C1v 1.5268(14)
O18 C22 1.3321(14)
O18 C2f 1.4465(16)
C19 C1c 1.3855(13)
C19 C1n 1.4131(13)
C1a C1i 1.4751(14)
C1a C2c 1.5073(14)
C1b C1h 1.4359(13)
C1b C1i 1.4269(13)
C1c C20 1.3922(13)
C1d C1j 1.4250(12)
C1e C1p 1.5268(15)
C1e C24 1.5247(14)
C1f C27 1.5266(14)
C1i C1m 1.4059(13)
C1j C1r 1.4106(13)
C1j C1x 1.4797(13)
C1k C1l 1.4147(13)
C1l C1r 1.3734(14)
C1l C22 1.4932(14)
C1m C1s 1.3724(14)
C1n C1o 1.3702(14)
C1p C2d 1.5242(17)
C1q C1y 1.4580(14)
C1t C1z 1.3925(14)
C1t C26 1.3872(14)
C1v C25 1.5280(15)
O1w C22 1.1979(14)
C1x C23 1.5058(13)
C1y C1z 1.3888(13)
C1y C21 1.4108(14)
C24 C2b 1.5312(17)
C25 C28 1.5244(17)
C27 C28 1.5222(16)
C2b C2e 1.512(2)
C2d C2e 1.528(2)
